data_4002788
loop_
_publ_author_name
'Wang, Zhenbin'
'Chu, Iek-Heng'
'Zhou, Fei'
'Ong, Shyue Ping'

_publ_section_title
;
 Electronic Structure Descriptor for the Discovery of Narrow-Band
 Red-Emitting Phosphors
;
_journal_issue 11
_journal_name_full 'Chemistry of Materials'
_journal_page_first 4024
_journal_paper_doi 10.1021/acs.chemmater.6b01496
_journal_volume 28
_journal_year 2016
_chemical_formula_structural Ca5Mg3(SiN4)2
_chemical_formula_sum 'Ca20 Mg12 N32 Si8'
_space_group_IT_number 15
_symmetry_Int_Tables_number 15
_symmetry_space_group_name_Hall '-C 2yc'
_symmetry_space_group_name_H-M 'C 1 2/c 1'
_cell_angle_alpha 90.00000000
_cell_angle_beta 133.66970821
_cell_angle_gamma 90.00000000
_cell_formula_units_Z 4
_cell_length_a 15.02581370
_cell_length_b 8.35720405
_cell_length_c 10.44655876
_cell_volume 948.877
_cod_data_source_file 37.cif
_cod_data_source_block Ca5Mg3(SiN4)2
_cod_original_cell_volume 948.877440358
_cod_original_sg_symbol_H-M C2/c
_cod_original_formula_sum 'Ca20 Mg12 Si8 N32'
_cod_database_code 4002788

loop_
_symmetry_equiv_pos_site_id
_symmetry_equiv_pos_as_xyz
1 'x, y, z'
2 '-x+1/2, -y+1/2, -z'
3 '-x, y, -z+1/2'
4 'x, -y, z+1/2'
5 'x+1/2, y+1/2, z'
6 '-x, -y, -z'
7 '-x+1/2, y+1/2, -z+1/2'
8 'x+1/2, -y+1/2, z+1/2'

loop_
_atom_site_aniso_type_symbol
_atom_site_aniso_U_11
_atom_site_aniso_U_22
_atom_site_aniso_U_33
_atom_site_aniso_U_12
_atom_site_aniso_U_13
_atom_site_aniso_U_23
Mg 0 0 0 0 0 0
Ca 0 0 0 0 0 0
Si 0 0 0 0 0 0
N 0 0 0 0 0 0

loop_
_atom_site_type_symbol
_atom_site_label
_atom_site_symmetry_multiplicity
_atom_site_fract_x
_atom_site_fract_y
_atom_site_fract_z
_atom_site_occupancy
Ca Ca1 8 0.102627 0.480986 0.973877 1
Ca Ca2 8 0.134428 0.250729 0.272171 1
Ca Ca3 4 0.000000 0.037961 0.750000 1
Mg Mg4 8 0.187601 0.989634 0.625464 1
Mg Mg5 4 0.250000 0.250000 0.000000 1
Si Si6 8 0.085648 0.762237 0.133418 1
N N7 8 0.072618 0.206528 0.990500 1
N N8 8 0.112694 0.220222 0.488812 1
N N9 8 0.129512 0.431101 0.742009 1
N N10 8 0.176937 0.083448 0.798530 1

_cod_struct_determination_method theoretical
